data_7117834
loop_
_publ_author_name
'Qiang Dai'
'Yan Jiang'
'Songjin Guo'
'Jin-Tao Yu'
'Jiang Cheng'

_publ_section_title
;
 3-Aza pi-allyl palladium derived from imino migration in
 palladium-carbene: MCRs toward multiple substituted indole skeleton
;
_journal_name_full Chem.Commun.
_journal_page_first 14781
_journal_paper_doi 10.1039/C5cc05984D
_journal_volume 51
_journal_year 2015
_chemical_formula_moiety 'C29 H32 N2 O'
_chemical_formula_sum 'C29 H32 N2 O'
_chemical_formula_weight 424.56
_chemical_name_systematic
; 
 ? 
;
_space_group_IT_number 14
_symmetry_cell_setting monoclinic
_symmetry_space_group_name_Hall '-P 2ybc'
_symmetry_space_group_name_H-M 'P 1 21/c 1'
_atom_sites_solution_hydrogens geom
_atom_sites_solution_primary direct
_atom_sites_solution_secondary difmap
_audit_creation_method SHELXL-97
_audit_update_record
;
2015-06-19 deposited with the CCDC.
2015-08-10 downloaded from the CCDC.
;
_cell_angle_alpha 90.00
_cell_angle_beta 95.287(6)
_cell_angle_gamma 90.00
_cell_formula_units_Z 4
_cell_length_a 8.225(2)
_cell_length_b 12.718(3)
_cell_length_c 24.068(6)
_cell_measurement_reflns_used 2378
_cell_measurement_temperature 298(2)
_cell_measurement_theta_max 22.05
_cell_measurement_theta_min 2.34
_cell_volume 2506.9(11)
_computing_cell_refinement SMART
_computing_data_collection 'SMART (Bruker, 2000)'
_computing_data_reduction 'SAINT (Bruker, 2000)'
_computing_molecular_graphics SHELXTL
_computing_publication_material SHELXTL
_computing_structure_refinement SHELXTL
_computing_structure_solution 'SHELXTL (Bruker, 2000)'
_diffrn_ambient_temperature 298(2)
_diffrn_measured_fraction_theta_full 0.973
_diffrn_measured_fraction_theta_max 0.973
_diffrn_measurement_device_type 'Bruker SMART CCD area detector'
_diffrn_measurement_method '\f and \w scans'
_diffrn_radiation_monochromator graphite
_diffrn_radiation_source 'fine-focus sealed tube'
_diffrn_radiation_type MoK\a
_diffrn_radiation_wavelength 0.71073
_diffrn_reflns_av_R_equivalents 0.0583
_diffrn_reflns_av_sigmaI/netI 0.0738
_diffrn_reflns_limit_h_max 10
_diffrn_reflns_limit_h_min -9
_diffrn_reflns_limit_k_max 16
_diffrn_reflns_limit_k_min -16
_diffrn_reflns_limit_l_max 28
_diffrn_reflns_limit_l_min -31
_diffrn_reflns_number 15586
_diffrn_reflns_theta_full 27.75
_diffrn_reflns_theta_max 27.75
_diffrn_reflns_theta_min 1.70
_exptl_absorpt_coefficient_mu 0.068
_exptl_absorpt_correction_T_max 0.9926
_exptl_absorpt_correction_T_min 0.9826
_exptl_absorpt_correction_type multi-scan
_exptl_absorpt_process_details '(SADABS; Bruker, 2000)'
_exptl_crystal_colour colorless
_exptl_crystal_density_diffrn 1.125
_exptl_crystal_density_method 'not measured'
_exptl_crystal_description block
_exptl_crystal_F_000 912
_exptl_crystal_size_max 0.26
_exptl_crystal_size_mid 0.18
_exptl_crystal_size_min 0.11
_refine_diff_density_max 0.284
_refine_diff_density_min -0.236
_refine_diff_density_rms 0.041
_refine_ls_extinction_method none
_refine_ls_goodness_of_fit_ref 1.025
_refine_ls_hydrogen_treatment constr
_refine_ls_matrix_type full
_refine_ls_number_parameters 294
_refine_ls_number_reflns 5744
_refine_ls_number_restraints 0
_refine_ls_restrained_S_all 1.025
_refine_ls_R_factor_all 0.1475
_refine_ls_R_factor_gt 0.0686
_refine_ls_shift/su_max 0.001
_refine_ls_shift/su_mean 0.000
_refine_ls_structure_factor_coef Fsqd
_refine_ls_weighting_details 'calc w=1/[\s^2^(Fo^2^)+(0.0975P)^2^+0.2648P] where P=(Fo^2^+2Fc^2^)/3'
_refine_ls_weighting_scheme calc
_refine_ls_wR_factor_gt 0.1761
_refine_ls_wR_factor_ref 0.2165
_reflns_number_gt 2762
_reflns_number_total 5744
_reflns_threshold_expression I>2\s(I)
_cod_data_source_file c5cc05984d2.cif.txt
_cod_data_source_block 6a
_cod_depositor_comments
;

2018-03-15
Z value and formula fixed to values more according to usual
chemical conventions.                 miguel
;
_cod_original_formula_sum 'C116 H128 N8 O4'
_cod_original_formula_weight 1698.26
_cod_original_formula_moiety 'C116 H128 N8 O4'
_cod_original_formula_units_Z 1
_cod_original_sg_symbol_Hall '-P 2ybc '
_cod_original_sg_symbol_H-M 'p 21/c'
_cod_database_code 7117834

loop_
_symmetry_equiv_pos_as_xyz
'x, y, z'
'-x, y+1/2, -z+1/2'
'-x, -y, -z'
'x, -y-1/2, z-1/2'

loop_
_atom_site_label
_atom_site_type_symbol
_atom_site_fract_x
_atom_site_fract_y
_atom_site_fract_z
_atom_site_U_iso_or_equiv
_atom_site_adp_type
_atom_site_occupancy
_atom_site_symmetry_multiplicity
_atom_site_calc_flag
_atom_site_refinement_flags
_atom_site_disorder_assembly
_atom_site_disorder_group
O1 O 0.6577(3) 0.97654(17) 0.04663(10) 0.0879(7) Uani 1 1 d . . .
N1 N 0.4204(2) 0.67207(14) 0.14574(8) 0.0467(5) Uani 1 1 d . . .
N2 N 0.3822(3) 0.83749(15) 0.02780(8) 0.0546(6) Uani 1 1 d . . .
H2 H 0.4233 0.8774 0.0039 0.066 Uiso 1 1 d R . .
C1 C 0.9017(4) 0.9065(3) 0.0862(2) 0.1209(16) Uani 1 1 d . . .
H1A H 0.9244 0.9125 0.1259 0.181 Uiso 1 1 calc R . .
H1B H 0.9479 0.9656 0.0684 0.181 Uiso 1 1 calc R . .
H1C H 0.9490 0.8428 0.0736 0.181 Uiso 1 1 calc R . .
C2 C 0.7242(3) 0.9046(2) 0.07176(12) 0.0596(7) Uani 1 1 d . . .
C3 C 0.6328(3) 0.81022(19) 0.08968(11) 0.0550(7) Uani 1 1 d . . .
H3A H 0.6709 0.7936 0.1280 0.066 Uiso 1 1 calc R . .
H3B H 0.6581 0.7507 0.0668 0.066 Uiso 1 1 calc R . .
C4 C 0.4491(3) 0.82450(17) 0.08557(9) 0.0431(6) Uani 1 1 d . . .
C5 C 0.4005(3) 0.91362(17) 0.12364(10) 0.0446(6) Uani 1 1 d . . .
C6 C 0.4497(4) 0.9111(2) 0.17949(11) 0.0665(8) Uani 1 1 d . . .
H6 H 0.5122 0.8551 0.1942 0.080 Uiso 1 1 calc R . .
C7 C 0.4077(5) 0.9905(3) 0.21388(14) 0.0894(11) Uani 1 1 d . . .
H7 H 0.4426 0.9877 0.2517 0.107 Uiso 1 1 calc R . .
C8 C 0.3167(5) 1.0726(3) 0.19371(18) 0.0968(12) Uani 1 1 d . . .
H8 H 0.2890 1.1261 0.2174 0.116 Uiso 1 1 calc R . .
C9 C 0.2666(4) 1.0762(2) 0.13906(17) 0.0894(11) Uani 1 1 d . . .
H9 H 0.2035 1.1325 0.1250 0.107 Uiso 1 1 calc R . .
C10 C 0.3073(3) 0.9976(2) 0.10364(13) 0.0627(7) Uani 1 1 d . . .
H10 H 0.2716 1.0013 0.0659 0.075 Uiso 1 1 calc R . .
C11 C 0.3642(3) 0.72261(16) 0.10239(9) 0.0420(5) Uani 1 1 d . . .
C12 C 0.2291(3) 0.70530(16) 0.05974(10) 0.0462(6) Uani 1 1 d . . .
C13 C 0.2457(3) 0.77728(18) 0.01689(10) 0.0502(6) Uani 1 1 d . . .
C14 C 0.1355(4) 0.7789(2) -0.03034(12) 0.0713(9) Uani 1 1 d . . .
H14 H 0.1469 0.8266 -0.0590 0.086 Uiso 1 1 calc R . .
C15 C 0.0097(5) 0.7084(2) -0.03339(15) 0.0902(11) Uani 1 1 d . . .
H15 H -0.0657 0.7087 -0.0647 0.108 Uiso 1 1 calc R . .
C16 C -0.0085(4) 0.6371(2) 0.00856(15) 0.0822(10) Uani 1 1 d . . .
H16 H -0.0959 0.5904 0.0052 0.099 Uiso 1 1 calc R . .
C17 C 0.1006(3) 0.63382(19) 0.05522(12) 0.0635(8) Uani 1 1 d . . .
H17 H 0.0888 0.5848 0.0833 0.076 Uiso 1 1 calc R . .
C18 C 0.3454(3) 0.57634(17) 0.16016(10) 0.0464(6) Uani 1 1 d . . .
C19 C 0.2350(4) 0.5783(2) 0.20065(12) 0.0656(8) Uani 1 1 d . . .
C20 C 0.1680(4) 0.4834(2) 0.21488(14) 0.0816(10) Uani 1 1 d . . .
H20 H 0.0920 0.4826 0.2412 0.098 Uiso 1 1 calc R . .
C21 C 0.2102(5) 0.3913(2) 0.19150(15) 0.0850(10) Uani 1 1 d . . .
H21 H 0.1612 0.3288 0.2011 0.102 Uiso 1 1 calc R . .
C22 C 0.3232(4) 0.3908(2) 0.15439(13) 0.0699(8) Uani 1 1 d . . .
H22 H 0.3550 0.3269 0.1400 0.084 Uiso 1 1 calc R . .
C23 C 0.3932(3) 0.48237(18) 0.13711(10) 0.0498(6) Uani 1 1 d . . .
C24 C 0.5221(4) 0.4808(2) 0.09634(12) 0.0654(8) Uani 1 1 d . . .
H24 H 0.5089 0.5459 0.0746 0.079 Uiso 1 1 calc R . .
C25 C 0.6889(5) 0.4846(4) 0.12685(17) 0.1152(14) Uani 1 1 d . . .
H25A H 0.7694 0.4868 0.1004 0.173 Uiso 1 1 calc R . .
H25B H 0.7058 0.4232 0.1499 0.173 Uiso 1 1 calc R . .
H25C H 0.6986 0.5464 0.1498 0.173 Uiso 1 1 calc R . .
C26 C 0.5037(6) 0.3906(3) 0.05477(15) 0.1098(13) Uani 1 1 d . . .
H26A H 0.3946 0.3902 0.0368 0.165 Uiso 1 1 calc R . .
H26B H 0.5249 0.3252 0.0740 0.165 Uiso 1 1 calc R . .
H26C H 0.5801 0.3995 0.0273 0.165 Uiso 1 1 calc R . .
C27 C 0.1967(6) 0.6810(3) 0.2300(2) 0.1182(16) Uani 1 1 d . . .
H27 H 0.2809 0.7325 0.2228 0.142 Uiso 1 1 calc R . .
C28 C 0.1966(7) 0.6689(4) 0.2938(2) 0.157(2) Uani 1 1 d . . .
H28A H 0.2983 0.6386 0.3088 0.236 Uiso 1 1 calc R . .
H28B H 0.1083 0.6238 0.3020 0.236 Uiso 1 1 calc R . .
H28C H 0.1833 0.7366 0.3104 0.236 Uiso 1 1 calc R . .
C29 C 0.0354(10) 0.7229(5) 0.2058(2) 0.210(4) Uani 1 1 d . . .
H29A H -0.0328 0.6656 0.1921 0.315 Uiso 1 1 calc R . .
H29B H 0.0520 0.7700 0.1757 0.315 Uiso 1 1 calc R . .
H29C H -0.0164 0.7599 0.2342 0.315 Uiso 1 1 calc R . .

loop_
_atom_site_aniso_label
_atom_site_aniso_U_11
_atom_site_aniso_U_22
_atom_site_aniso_U_33
_atom_site_aniso_U_23
_atom_site_aniso_U_13
_atom_site_aniso_U_12
O1 0.0719(14) 0.0802(15) 0.1102(18) 0.0491(13) 0.0012(12) -0.0154(12)
N1 0.0513(12) 0.0360(10) 0.0534(12) 0.0077(9) 0.0072(9) -0.0013(9)
N2 0.0710(15) 0.0505(12) 0.0422(12) 0.0072(9) 0.0046(10) -0.0103(11)
C1 0.054(2) 0.082(2) 0.226(5) 0.037(3) 0.009(2) -0.0032(19)
C2 0.0494(16) 0.0548(16) 0.0765(19) 0.0106(14) 0.0156(13) -0.0007(13)
C3 0.0497(15) 0.0468(14) 0.0696(17) 0.0126(12) 0.0119(12) 0.0010(12)
C4 0.0479(14) 0.0359(11) 0.0455(13) 0.0081(10) 0.0033(10) -0.0001(11)
C5 0.0421(13) 0.0343(11) 0.0566(15) 0.0024(10) 0.0009(10) -0.0078(10)
C6 0.091(2) 0.0540(16) 0.0526(16) -0.0053(13) -0.0048(14) -0.0001(15)
C7 0.117(3) 0.084(2) 0.065(2) -0.0218(18) -0.0020(19) -0.018(2)
C8 0.117(3) 0.071(2) 0.104(3) -0.036(2) 0.017(2) 0.003(2)
C9 0.095(3) 0.0547(18) 0.118(3) -0.0124(19) 0.006(2) 0.0209(18)
C10 0.0652(18) 0.0480(15) 0.0734(18) 0.0006(13) -0.0026(14) 0.0046(14)
C11 0.0457(13) 0.0318(11) 0.0494(13) 0.0011(10) 0.0098(11) 0.0021(10)
C12 0.0488(14) 0.0304(11) 0.0586(15) -0.0011(10) 0.0010(11) 0.0021(11)
C13 0.0586(16) 0.0372(12) 0.0537(15) -0.0054(11) -0.0009(12) 0.0023(12)
C14 0.090(2) 0.0532(16) 0.0656(19) 0.0028(14) -0.0211(16) 0.0008(17)
C15 0.099(3) 0.066(2) 0.096(3) -0.0030(19) -0.042(2) -0.0050(19)
C16 0.072(2) 0.0539(17) 0.113(3) -0.0028(17) -0.0301(19) -0.0114(16)
C17 0.0586(17) 0.0385(13) 0.091(2) 0.0020(13) -0.0068(15) -0.0039(13)
C18 0.0510(14) 0.0358(12) 0.0525(14) 0.0066(10) 0.0047(11) -0.0010(11)
C19 0.0710(19) 0.0478(15) 0.083(2) 0.0045(13) 0.0333(15) -0.0019(14)
C20 0.091(2) 0.0599(19) 0.101(2) 0.0060(16) 0.0438(19) -0.0140(17)
C21 0.110(3) 0.0499(17) 0.099(2) 0.0096(16) 0.031(2) -0.0231(18)
C22 0.095(2) 0.0387(14) 0.077(2) -0.0022(13) 0.0121(17) -0.0051(15)
C23 0.0622(16) 0.0400(13) 0.0468(14) 0.0034(10) 0.0025(12) 0.0001(12)
C24 0.089(2) 0.0519(15) 0.0584(17) 0.0012(12) 0.0215(15) 0.0125(15)
C25 0.078(3) 0.170(4) 0.102(3) 0.004(3) 0.028(2) 0.002(3)
C26 0.140(4) 0.099(3) 0.094(3) -0.026(2) 0.032(2) 0.018(3)
C27 0.148(4) 0.059(2) 0.167(4) 0.001(2) 0.115(3) 0.002(2)
C28 0.169(5) 0.163(5) 0.142(4) -0.071(4) 0.028(4) 0.026(4)
C29 0.302(9) 0.202(6) 0.134(4) 0.011(4) 0.063(5) 0.181(6)

loop_
_atom_type_symbol
_atom_type_description
_atom_type_scat_dispersion_real
_atom_type_scat_dispersion_imag
_atom_type_scat_source
C C 0.0033 0.0016 'International Tables Vol C Tables 4.2.6.8 and 6.1.1.4'
H H 0.0000 0.0000 'International Tables Vol C Tables 4.2.6.8 and 6.1.1.4'
N N 0.0061 0.0033 'International Tables Vol C Tables 4.2.6.8 and 6.1.1.4'
O O 0.0106 0.0060 'International Tables Vol C Tables 4.2.6.8 and 6.1.1.4'

loop_
_geom_angle_atom_site_label_1
_geom_angle_atom_site_label_2
_geom_angle_atom_site_label_3
_geom_angle
_geom_angle_site_symmetry_1
_geom_angle_site_symmetry_3
C11 N1 C18 119.89(19) . .
C13 N2 C4 110.59(19) . .
C13 N2 H2 124.7 . .
C4 N2 H2 124.7 . .
C2 C1 H1A 109.5 . .
C2 C1 H1B 109.5 . .
H1A C1 H1B 109.5 . .
C2 C1 H1C 109.5 . .
H1A C1 H1C 109.5 . .
H1B C1 H1C 109.5 . .
O1 C2 C1 120.2(3) . .
O1 C2 C3 122.5(2) . .
C1 C2 C3 117.4(2) . .
C2 C3 C4 114.11(19) . .
C2 C3 H3A 108.7 . .
C4 C3 H3A 108.7 . .
C2 C3 H3B 108.7 . .
C4 C3 H3B 108.7 . .
H3A C3 H3B 107.6 . .
N2 C4 C3 111.2(2) . .
N2 C4 C5 112.96(18) . .
C3 C4 C5 111.28(19) . .
N2 C4 C11 101.85(17) . .
C3 C4 C11 110.77(18) . .
C5 C4 C11 108.33(18) . .
C6 C5 C10 117.8(2) . .
C6 C5 C4 120.0(2) . .
C10 C5 C4 122.2(2) . .
C5 C6 C7 120.6(3) . .
C5 C6 H6 119.7 . .
C7 C6 H6 119.7 . .
C8 C7 C6 121.0(3) . .
C8 C7 H7 119.5 . .
C6 C7 H7 119.5 . .
C9 C8 C7 119.3(3) . .
C9 C8 H8 120.4 . .
C7 C8 H8 120.4 . .
C8 C9 C10 120.8(3) . .
C8 C9 H9 119.6 . .
C10 C9 H9 119.6 . .
C9 C10 C5 120.5(3) . .
C9 C10 H10 119.8 . .
C5 C10 H10 119.8 . .
N1 C11 C12 134.0(2) . .
N1 C11 C4 119.9(2) . .
C12 C11 C4 106.02(18) . .
C17 C12 C13 119.8(2) . .
C17 C12 C11 132.7(2) . .
C13 C12 C11 107.5(2) . .
N2 C13 C14 127.8(2) . .
N2 C13 C12 111.1(2) . .
C14 C13 C12 121.0(2) . .
C15 C14 C13 117.9(3) . .
C15 C14 H14 121.0 . .
C13 C14 H14 121.0 . .
C14 C15 C16 121.7(3) . .
C14 C15 H15 119.1 . .
C16 C15 H15 119.1 . .
C17 C16 C15 120.9(3) . .
C17 C16 H16 119.5 . .
C15 C16 H16 119.5 . .
C16 C17 C12 118.6(3) . .
C16 C17 H17 120.7 . .
C12 C17 H17 120.7 . .
C23 C18 C19 121.4(2) . .
C23 C18 N1 119.6(2) . .
C19 C18 N1 118.8(2) . .
C20 C19 C18 117.3(3) . .
C20 C19 C27 121.8(3) . .
C18 C19 C27 120.9(2) . .
C21 C20 C19 121.8(3) . .
C21 C20 H20 119.1 . .
C19 C20 H20 119.1 . .
C22 C21 C20 119.8(3) . .
C22 C21 H21 120.1 . .
C20 C21 H21 120.1 . .
C21 C22 C23 121.9(3) . .
C21 C22 H22 119.1 . .
C23 C22 H22 119.1 . .
C22 C23 C18 117.7(2) . .
C22 C23 C24 121.5(2) . .
C18 C23 C24 120.8(2) . .
C25 C24 C23 110.4(3) . .
C25 C24 C26 112.3(3) . .
C23 C24 C26 113.9(3) . .
C25 C24 H24 106.6 . .
C23 C24 H24 106.6 . .
C26 C24 H24 106.6 . .
C24 C25 H25A 109.5 . .
C24 C25 H25B 109.5 . .
H25A C25 H25B 109.5 . .
C24 C25 H25C 109.5 . .
H25A C25 H25C 109.5 . .
H25B C25 H25C 109.5 . .
C24 C26 H26A 109.5 . .
C24 C26 H26B 109.5 . .
H26A C26 H26B 109.5 . .
C24 C26 H26C 109.5 . .
H26A C26 H26C 109.5 . .
H26B C26 H26C 109.5 . .
C29 C27 C19 109.7(4) . .
C29 C27 C28 110.0(3) . .
C19 C27 C28 113.1(3) . .
C29 C27 H27 108.0 . .
C19 C27 H27 108.0 . .
C28 C27 H27 108.0 . .
C27 C28 H28A 109.5 . .
C27 C28 H28B 109.5 . .
H28A C28 H28B 109.5 . .
C27 C28 H28C 109.5 . .
H28A C28 H28C 109.5 . .
H28B C28 H28C 109.5 . .
C27 C29 H29A 109.5 . .
C27 C29 H29B 109.5 . .
H29A C29 H29B 109.5 . .
C27 C29 H29C 109.5 . .
H29A C29 H29C 109.5 . .
H29B C29 H29C 109.5 . .

loop_
_geom_bond_atom_site_label_1
_geom_bond_atom_site_label_2
_geom_bond_distance
_geom_bond_site_symmetry_2
O1 C2 1.201(3) .
N1 C11 1.275(3) .
N1 C18 1.422(3) .
N2 C13 1.365(3) .
N2 C4 1.457(3) .
N2 H2 0.8598 .
C1 C2 1.470(4) .
C1 H1A 0.9600 .
C1 H1B 0.9600 .
C1 H1C 0.9600 .
C2 C3 1.500(3) .
C3 C4 1.516(3) .
C3 H3A 0.9700 .
C3 H3B 0.9700 .
C4 C5 1.534(3) .
C4 C11 1.544(3) .
C5 C6 1.368(3) .
C5 C10 1.375(3) .
C6 C7 1.369(4) .
C6 H6 0.9300 .
C7 C8 1.349(5) .
C7 H7 0.9300 .
C8 C9 1.342(5) .
C8 H8 0.9300 .
C9 C10 1.375(4) .
C9 H9 0.9300 .
C10 H10 0.9300 .
C11 C12 1.458(3) .
C12 C17 1.391(3) .
C12 C13 1.395(3) .
C13 C14 1.387(3) .
C14 C15 1.366(4) .
C14 H14 0.9300 .
C15 C16 1.376(5) .
C15 H15 0.9300 .
C16 C17 1.372(4) .
C16 H16 0.9300 .
C17 H17 0.9300 .
C18 C23 1.390(3) .
C18 C19 1.392(4) .
C19 C20 1.383(4) .
C19 C27 1.532(4) .
C20 C21 1.358(4) .
C20 H20 0.9300 .
C21 C22 1.347(4) .
C21 H21 0.9300 .
C22 C23 1.380(4) .
C22 H22 0.9300 .
C23 C24 1.510(4) .
C24 C25 1.496(5) .
C24 C26 1.520(4) .
C24 H24 0.9800 .
C25 H25A 0.9600 .
C25 H25B 0.9600 .
C25 H25C 0.9600 .
C26 H26A 0.9600 .
C26 H26B 0.9600 .
C26 H26C 0.9600 .
C27 C29 1.496(7) .
C27 C28 1.544(6) .
C27 H27 0.9800 .
C28 H28A 0.9600 .
C28 H28B 0.9600 .
C28 H28C 0.9600 .
C29 H29A 0.9600 .
C29 H29B 0.9600 .
C29 H29C 0.9600 .
